data_1567277
loop_
_publ_author_name
'Xia, Hai-Lun'
'Zhou, Kang'
'Guo, Jiandong'
'Zhang, Jian'
'Huang, Xiaoxi'
'Luo, Dawei'
'Liu, Xiao-Yuan'
'Li, Jing'

_publ_section_title
;
 Amino group induced structural diversity and near-infrared emission of
 yttrium-tetracarboxylate frameworks
;
_journal_issue 32
_journal_name_full 'Chemical Science'
_journal_page_first 9321
_journal_page_last 9328
_journal_paper_doi 10.1039/D2SC02683J
_journal_volume 13
_journal_year 2022
_chemical_formula_moiety 'C47.453 H23.453 F4 N3 O12.905 S Y3'
_chemical_formula_sum 'C47.48 H22.51 F4 N3 O12.97 S Y3'
_chemical_formula_weight 1217.37
_space_group_crystal_system orthorhombic
_space_group_IT_number 65
_space_group_name_Hall '-C 2 2'
_space_group_name_H-M_alt 'C m m m'
_atom_sites_solution_hydrogens geom
_atom_sites_solution_primary dual
_audit_creation_date 2022-04-08
_audit_creation_method
;
Olex2 1.3
(compiled 2020.02.04 svn.rd84adfe8 for OlexSys, GUI svn.r6032)
;
_audit_update_record
;
2022-04-08 deposited with the CCDC.	2022-07-21 downloaded from the CCDC.
;
_cell_angle_alpha 90
_cell_angle_beta 90
_cell_angle_gamma 90
_cell_formula_units_Z 4
_cell_length_a 21.358(10)
_cell_length_b 35.038(16)
_cell_length_c 20.494(9)
_cell_measurement_reflns_used 5980
_cell_measurement_temperature 173.00
_cell_measurement_theta_max 47.019
_cell_measurement_theta_min 2.809
_cell_volume 15337(12)
_computing_cell_refinement 'SAINT V8.40B (?, 2016)'
_computing_data_collection 'APEX3 V2019.11-0 (Bruker, 2019)'
_computing_data_reduction 'SAINT V8.40B (?, 2016)'
_computing_molecular_graphics 'Olex2 1.3 (Dolomanov et al., 2009)'
_computing_publication_material 'Olex2 1.3 (Dolomanov et al., 2009)'
_computing_structure_refinement 'SHELXL 2017/1 (Sheldrick, 2015)'
_computing_structure_solution 'SHELXT  (Sheldrick, 2015)'
_diffrn_ambient_temperature 173.0
_diffrn_detector_area_resol_mean 7.41
_diffrn_detector_type 'Bruker PHOTON III'
_diffrn_measured_fraction_theta_full 0.996
_diffrn_measured_fraction_theta_max 0.996
_diffrn_measurement_device 'four-circle diffractometer'
_diffrn_measurement_device_type 'Bruker APEX-II CCD'
_diffrn_measurement_method '\f and \w scans'
_diffrn_measurement_specimen_support 'nylon loop'
_diffrn_radiation_type GaK\a
_diffrn_radiation_wavelength 1.34139
_diffrn_reflns_av_R_equivalents 0.1519
_diffrn_reflns_av_unetI/netI 0.0819
_diffrn_reflns_Laue_measured_fraction_full 0.996
_diffrn_reflns_Laue_measured_fraction_max 0.996
_diffrn_reflns_limit_h_max 25
_diffrn_reflns_limit_h_min -25
_diffrn_reflns_limit_k_max 38
_diffrn_reflns_limit_k_min -42
_diffrn_reflns_limit_l_max 24
_diffrn_reflns_limit_l_min -24
_diffrn_reflns_number 47876
_diffrn_reflns_point_group_measured_fraction_full 0.996
_diffrn_reflns_point_group_measured_fraction_max 0.996
_diffrn_reflns_theta_full 53.594
_diffrn_reflns_theta_max 53.906
_diffrn_reflns_theta_min 2.108
_diffrn_source_current 2.86
_diffrn_source_power 0.1993706
_diffrn_source_voltage 69.71
_diffrn_standards_number 0
_exptl_absorpt_coefficient_mu 1.230
_exptl_absorpt_correction_T_max 0.7512
_exptl_absorpt_correction_T_min 0.5209
_exptl_absorpt_correction_type multi-scan
_exptl_absorpt_process_details
;
SADABS-2016/2 (Bruker,2016/2) was used for absorption correction.
wR2(int) was 0.1733 before and 0.0761 after correction.
The Ratio of minimum to maximum transmission is 0.6934.
The \l/2 correction factor is Not present.
;
_exptl_crystal_density_diffrn 0.527
_exptl_crystal_description block
_exptl_crystal_F_000 2405
_exptl_crystal_size_max 0.12
_exptl_crystal_size_mid 0.11
_exptl_crystal_size_min 0.1
_refine_diff_density_max 1.233
_refine_diff_density_min -0.622
_refine_diff_density_rms 0.116
_refine_ls_extinction_coef 0.00110(9)
_refine_ls_extinction_expression Fc^*^=kFc[1+0.001xFc^2^\l^3^/sin(2\q)]^-1/4^
_refine_ls_extinction_method 'SHELXL-2017/1 (Sheldrick 2017)'
_refine_ls_goodness_of_fit_ref 0.922
_refine_ls_hydrogen_treatment constr
_refine_ls_matrix_type full
_refine_ls_number_parameters 191
_refine_ls_number_reflns 7538
_refine_ls_number_restraints 93
_refine_ls_restrained_S_all 0.951
_refine_ls_R_factor_all 0.1227
_refine_ls_R_factor_gt 0.0853
_refine_ls_shift/su_max 0.000
_refine_ls_shift/su_mean 0.000
_refine_ls_structure_factor_coef Fsqd
_refine_ls_weighting_details 'w=1/[\s^2^(Fo^2^)+(0.1570P)^2^] where P=(Fo^2^+2Fc^2^)/3'
_refine_ls_weighting_scheme calc
_refine_ls_wR_factor_gt 0.2230
_refine_ls_wR_factor_ref 0.2530
_reflns_Friedel_coverage 0.000
_reflns_number_gt 3686
_reflns_number_total 7538
_reflns_threshold_expression 'I > 2\s(I)'
_cod_data_source_file d2sc02683j2.cif
_cod_data_source_block a2
_cod_depositor_comments 'Adding full bibliography for 1567276--1567277.cif.'
_cod_database_code 1567277
_shelx_shelxl_version_number 2017/1
_shelx_space_group_comment
;
The symmetry employed for this shelxl refinement is uniquely defined
by the following loop, which should always be used as a source of
symmetry information in preference to the above space-group names.
They are only intended as comments.
;
_shelx_estimated_absorpt_t_max 0.887
_shelx_estimated_absorpt_t_min 0.866
_olex2_refinement_description
;
1. Fixed Uiso
 At 1.2 times of:
  All C(H) groups, All N(H,H) groups
2. Restrained distances
 O5A-C14 = O5B-C7 = O8-C7
 1.25 with sigma of 0.02
3. Uiso/Uaniso restraints and constraints
S1 \\sim N2 \\sim C11 \\sim C12 \\sim C13: within 2A with sigma of 0.01 and
sigma for terminal atoms of 0.02 within 2A
O5B \\sim C14: within 2A with sigma of 0.01 and sigma for terminal atoms of
0.02 within 2A
O8 \\sim C7: within 2A with sigma of 0.01 and sigma for terminal atoms of 0.02
within 2A
Uanis(O8) \\sim Ueq, Uanis(C7) \\sim Ueq: with sigma of 0.02 and sigma for
terminal atoms of 0.04
Uanis(C12) \\sim Ueq, Uanis(C11) \\sim Ueq, Uanis(S1) \\sim Ueq, Uanis(C13)
\\sim Ueq, Uanis(N2) \\sim Ueq: with sigma of 0.02 and sigma for terminal atoms
of 0.02
Uanis(O5B) \\sim Ueq, Uanis(C14) \\sim Ueq: with sigma of 0.02 and sigma for
terminal atoms of 0.04
Uanis(O5A) = Uanis(C14)
Uanis(O5B) = Uanis(C7) = Uanis(O8)
4. Others
 Sof(O5B)=Sof(O8)=Sof(C7)=Sof(H7)=0.5*(1-FVAR(2))
 Sof(C14)=Sof(H14)=0.25*FVAR(2)
 Sof(O5A)=0.5*FVAR(2)
 Fixed Sof: S1(0.25) N1(0.25) H1A(0.25) H1B(0.25) N2(0.5)
5.a Aromatic/amide H refined with riding coordinates:
 C3(H3), C4(H4), C6(H6), C7(H7), C10(H10), C14(H14), C15(H15)
5.b X=CH2 refined with riding coordinates:
 N1(H1A,H1B)
;
_smtbx_masks_void_probe_radius 1.2
_smtbx_masks_void_truncation_radius 1.2
_olex2_submission_special_instructions 'No special instructions were received'

loop_
_space_group_symop_operation_xyz
'x, y, z'
'-x, -y, z'
'-x, y, -z'
'x, -y, -z'
'x+1/2, y+1/2, z'
'-x+1/2, -y+1/2, z'
'-x+1/2, y+1/2, -z'
'x+1/2, -y+1/2, -z'
'-x, -y, -z'
'x, y, -z'
'x, -y, z'
'-x, y, z'
'-x+1/2, -y+1/2, -z'
'x+1/2, y+1/2, -z'
'x+1/2, -y+1/2, z'
'-x+1/2, y+1/2, z'

loop_
_atom_site_label
_atom_site_type_symbol
_atom_site_fract_x
_atom_site_fract_y
_atom_site_fract_z
_atom_site_U_iso_or_equiv
_atom_site_adp_type
_atom_site_occupancy
_atom_site_site_symmetry_order
_atom_site_calc_flag
_atom_site_refinement_flags_posn
_atom_site_refinement_flags_adp
_atom_site_refinement_flags_occupancy
_atom_site_disorder_assembly
_atom_site_disorder_group
Y1 Y 0.500000 0.57597(2) 0.500000 0.0810(4) Uani 1 4 d S T P A .
Y2 Y 0.40925(4) 0.500000 0.40380(3) 0.0899(4) Uani 1 2 d S T P . .
S1 S 0.9077(5) 0.7844(3) 1.000000 0.229(4) Uani 0.5 2 d S TU P . .
F3 F 0.41506(19) 0.53548(10) 0.500000 0.0818(11) Uani 1 2 d S T P A .
F4 F 0.500000 0.53517(9) 0.41195(15) 0.0756(10) Uani 1 2 d S T P A .
O1 O 0.6186(2) 0.56167(10) 0.62875(19) 0.1061(13) Uani 1 1 d . . . . .
O2 O 0.5665(2) 0.60542(10) 0.57014(19) 0.1016(12) Uani 1 1 d . . . . .
O5A O 0.4471(7) 0.500000 0.2956(12) 0.110(3) Uani 0.547(10) 2 d DS T P A 1
O5B O 0.4323(11) 0.500000 0.297(2) 0.124(3) Uani 0.453(10) 2 d DS TU P A 2
O6 O 0.3055(3) 0.500000 0.4370(4) 0.128(2) Uani 1 2 d S T P A .
O8 O 0.3201(8) 0.500000 0.3182(7) 0.124(3) Uani 0.453(10) 2 d DS TU P A 2
N1 N 0.750000 0.750000 0.6519(7) 0.149(7) Uani 0.5 2 d S T P . .
H1A H 0.767131 0.769080 0.630412 0.179 Uiso 0.25 1 calc R U P . .
H1B H 0.732869 0.730920 0.630412 0.179 Uiso 0.25 1 calc R U P . .
N2 N 0.8624(9) 0.7728(5) 0.9366(7) 0.203(4) Uani 0.5 1 d . U P . .
C1 C 0.6045(3) 0.59534(15) 0.6139(3) 0.0963(19) Uani 1 1 d . . . . .
C2 C 0.6355(3) 0.62723(14) 0.6502(3) 0.0993(18) Uani 1 1 d . . . . .
C3 C 0.6759(3) 0.62064(17) 0.7012(3) 0.117(2) Uani 1 1 d . . . . .
H3 H 0.684523 0.595108 0.713987 0.141 Uiso 1 1 calc R U . . .
C4 C 0.7034(4) 0.64970(17) 0.7337(3) 0.117(2) Uani 1 1 d . . . . .
H4 H 0.730519 0.643832 0.769043 0.141 Uiso 1 1 calc R U . . .
C5 C 0.6940(3) 0.68757(15) 0.7177(3) 0.105(2) Uani 1 1 d . . . . .
C6 C 0.6538(4) 0.69431(18) 0.6684(3) 0.153(3) Uani 1 1 d . . . . .
H6 H 0.644771 0.719952 0.656642 0.184 Uiso 1 1 calc R U . . .
C7 C 0.3731(10) 0.500000 0.2918(11) 0.124(3) Uani 0.453(10) 2 d DS TU P A 2
H7 H 0.365313 0.500000 0.246152 0.148 Uiso 0.453(10) 2 calc R U P A 2
C8 C 0.7224(3) 0.71922(15) 0.7532(2) 0.111(2) Uani 1 1 d . . . . .
C9 C 0.750000 0.750000 0.7186(4) 0.111(3) Uani 1 2 d S T P . .
C10 C 0.7228(3) 0.71985(17) 0.8225(3) 0.122(2) Uani 1 1 d . . . . .
H10 H 0.704258 0.699342 0.845866 0.147 Uiso 1 1 calc R U . . .
C11 C 0.750000 0.750000 0.8572(3) 0.119(3) Uani 1 2 d S TU P . .
C12 C 0.750000 0.750000 0.9286(4) 0.135(3) Uani 1 2 d S TU P . .
C13 C 0.7877(5) 0.7677(2) 0.9642(3) 0.180(3) Uani 1 1 d . U . . .
C14 C 0.500000 0.500000 0.2764(11) 0.110(3) Uani 0.547(10) 4 d DS TU P A 1
H14 H 0.499999 0.500000 0.230031 0.132 Uiso 0.547(10) 4 calc R U P A 1
C15 C 0.6246(4) 0.66437(16) 0.6338(3) 0.145(3) Uani 1 1 d . . . . .
H15 H 0.597068 0.670145 0.598744 0.174 Uiso 1 1 calc R U . . .

loop_
_atom_site_aniso_label
_atom_site_aniso_U_11
_atom_site_aniso_U_22
_atom_site_aniso_U_33
_atom_site_aniso_U_23
_atom_site_aniso_U_13
_atom_site_aniso_U_12
Y1 0.1480(9) 0.0463(5) 0.0487(5) 0.000 0.000 0.000
Y2 0.1572(8) 0.0503(4) 0.0622(4) 0.000 -0.0139(4) 0.000
S1 0.263(8) 0.277(8) 0.146(6) 0.000 0.000 -0.088(7)
F3 0.140(3) 0.0486(19) 0.057(2) 0.000 0.000 0.002(2)
F4 0.136(3) 0.0450(19) 0.0454(17) -0.0015(14) 0.000 0.000
O1 0.178(4) 0.052(2) 0.088(3) -0.0043(19) -0.029(3) -0.003(2)
O2 0.177(4) 0.060(2) 0.068(2) -0.0021(18) 0.001(3) -0.008(2)
O5A 0.176(8) 0.099(5) 0.056(5) 0.000 -0.009(7) 0.000
O5B 0.174(6) 0.096(4) 0.101(5) 0.000 -0.023(5) 0.000
O6 0.129(5) 0.077(3) 0.179(6) 0.000 -0.016(4) 0.000
O8 0.174(6) 0.096(4) 0.101(5) 0.000 -0.023(5) 0.000
N1 0.31(2) 0.056(7) 0.077(9) 0.000 0.000 -0.070(11)
N2 0.272(8) 0.221(7) 0.115(6) 0.000(6) 0.005(6) -0.100(7)
C1 0.163(6) 0.053(3) 0.073(3) -0.006(3) -0.004(4) -0.022(3)
C2 0.179(6) 0.060(3) 0.060(3) -0.004(2) -0.009(4) -0.019(3)
C3 0.188(6) 0.071(3) 0.091(4) 0.003(3) -0.034(4) -0.027(4)
C4 0.183(7) 0.078(4) 0.091(4) -0.001(3) -0.029(4) -0.030(4)
C5 0.189(6) 0.069(3) 0.057(3) 0.000(3) -0.014(4) -0.036(4)
C6 0.297(10) 0.065(4) 0.097(5) -0.006(3) -0.057(6) -0.035(5)
C7 0.174(6) 0.096(4) 0.101(5) 0.000 -0.023(5) 0.000
C8 0.205(7) 0.074(3) 0.053(3) 0.001(3) -0.008(4) -0.051(4)
C9 0.210(10) 0.064(4) 0.059(4) 0.000 0.000 -0.031(5)
C10 0.215(7) 0.085(4) 0.066(3) 0.000(3) -0.003(4) -0.071(4)
C11 0.205(7) 0.108(5) 0.044(3) 0.000 0.000 -0.077(5)
C12 0.225(7) 0.124(5) 0.055(4) 0.000 0.000 -0.104(5)
C13 0.291(7) 0.168(5) 0.080(4) 0.009(4) -0.002(4) -0.125(5)
C14 0.176(8) 0.099(5) 0.056(5) 0.000 -0.009(7) 0.000
C15 0.279(10) 0.061(4) 0.096(5) -0.012(3) -0.068(6) -0.024(5)

loop_
_atom_type_symbol
_atom_type_description
_atom_type_scat_dispersion_real
_atom_type_scat_dispersion_imag
_atom_type_scat_source
C C 0.0137 0.0067 'International Tables Vol C Tables 4.2.6.8 and 6.1.1.4'
H H 0.0000 0.0000 'International Tables Vol C Tables 4.2.6.8 and 6.1.1.4'
F F 0.0599 0.0411 'International Tables Vol C Tables 4.2.6.8 and 6.1.1.4'
N N 0.0241 0.0134 'International Tables Vol C Tables 4.2.6.8 and 6.1.1.4'
O O 0.0389 0.0241 'International Tables Vol C Tables 4.2.6.8 and 6.1.1.4'
S S 0.2925 0.4295 'International Tables Vol C Tables 4.2.6.8 and 6.1.1.4'
Y Y -0.4654 1.5873 'International Tables Vol C Tables 4.2.6.8 and 6.1.1.4'

loop_
_geom_angle_atom_site_label_1
_geom_angle_atom_site_label_2
_geom_angle_atom_site_label_3
_geom_angle
_geom_angle_site_symmetry_1
_geom_angle_site_symmetry_3
_geom_angle_publ_flag
Y2 Y1 Y2 61.82(4) 2_665 9_666 ?
Y2 Y1 Y2 60.67(4) 10_556 9_666 ?
Y2 Y1 Y2 92.18(4) . 9_666 ?
Y2 Y1 Y2 92.18(4) 2_665 10_556 ?
Y2 Y1 Y2 61.82(4) . 10_556 ?
Y2 Y1 Y2 60.67(4) . 2_665 ?
F3 Y1 Y2 88.32(9) 3_656 10_556 ?
F3 Y1 Y2 88.32(9) . 9_666 ?
F3 Y1 Y2 34.40(4) 3_656 2_665 ?
F3 Y1 Y2 88.32(9) 3_656 . ?
F3 Y1 Y2 34.40(4) . 10_556 ?
F3 Y1 Y2 34.40(4) 3_656 9_666 ?
F3 Y1 Y2 88.32(9) . 2_665 ?
F3 Y1 Y2 34.40(4) . . ?
F3 Y1 F3 103.95(19) . 3_656 ?
F4 Y1 Y2 88.40(8) 10_556 . ?
F4 Y1 Y2 33.56(4) 10_556 10_556 ?
F4 Y1 Y2 33.56(4) . . ?
F4 Y1 Y2 88.40(8) 10_556 2_665 ?
F4 Y1 Y2 33.56(4) . 2_665 ?
F4 Y1 Y2 88.39(8) . 10_556 ?
F4 Y1 Y2 33.56(4) 10_556 9_666 ?
F4 Y1 Y2 88.39(8) . 9_666 ?
F4 Y1 F3 67.51(7) 10_556 3_656 ?
F4 Y1 F3 67.51(7) . 3_656 ?
F4 Y1 F3 67.51(7) 10_556 . ?
F4 Y1 F3 67.51(7) . . ?
F4 Y1 F4 103.23(17) 10_556 . ?
O2 Y1 Y2 107.82(10) 12_655 9_666 ?
O2 Y1 Y2 163.15(10) 12_655 2_665 ?
O2 Y1 Y2 163.14(10) . . ?
O2 Y1 Y2 163.15(10) 3_656 9_666 ?
O2 Y1 Y2 70.97(10) 3_656 . ?
O2 Y1 Y2 70.97(10) 10_556 2_665 ?
O2 Y1 Y2 108.96(11) 3_656 10_556 ?
O2 Y1 Y2 108.96(11) . 2_665 ?
O2 Y1 Y2 163.15(10) 10_556 10_556 ?
O2 Y1 Y2 108.96(11) 10_556 9_666 ?
O2 Y1 Y2 107.82(10) . 10_556 ?
O2 Y1 Y2 107.82(10) 10_556 . ?
O2 Y1 Y2 70.97(10) . 9_666 ?
O2 Y1 Y2 70.97(10) 12_655 10_556 ?
O2 Y1 Y2 108.96(11) 12_655 . ?
O2 Y1 Y2 107.82(10) 3_656 2_665 ?
O2 Y1 F3 77.72(13) 10_556 3_656 ?
O2 Y1 F3 140.63(10) . . ?
O2 Y1 F3 140.63(10) 12_655 3_656 ?
O2 Y1 F3 77.72(13) 12_655 . ?
O2 Y1 F3 77.72(13) 3_656 . ?
O2 Y1 F3 77.72(13) . 3_656 ?
O2 Y1 F3 140.64(10) 10_556 . ?
O2 Y1 F3 140.63(10) 3_656 3_656 ?
O2 Y1 F4 141.18(11) 10_556 10_556 ?
O2 Y1 F4 77.63(12) 3_656 . ?
O2 Y1 F4 141.18(11) 12_655 . ?
O2 Y1 F4 141.18(11) . . ?
O2 Y1 F4 141.18(11) 3_656 10_556 ?
O2 Y1 F4 77.63(12) . 10_556 ?
O2 Y1 F4 77.63(12) 12_655 10_556 ?
O2 Y1 F4 77.63(12) 10_556 . ?
O2 Y1 O2 78.6(2) 3_656 12_655 ?
O2 Y1 O2 125.9(2) 12_655 10_556 ?
O2 Y1 O2 77.5(2) 3_656 10_556 ?
O2 Y1 O2 125.9(2) . 3_656 ?
O2 Y1 O2 78.6(2) . 10_556 ?
O2 Y1 O2 77.5(2) . 12_655 ?
F3 Y2 Y1 84.76(9) 11_565 . ?
F3 Y2 Y1 33.88(9) . . ?
F3 Y2 F3 64.37(15) 11_565 . ?
F3 Y2 O1 76.25(12) 11_565 9_666 ?
F3 Y2 O1 76.25(12) . 3_656 ?
F3 Y2 O1 138.31(13) 11_565 3_656 ?
F3 Y2 O1 138.31(13) . 9_666 ?
F3 Y2 O5A 140.8(3) 11_565 . ?
F3 Y2 O5A 140.8(3) . . ?
F3 Y2 O8 127.7(3) . . ?
F3 Y2 O8 127.7(3) 11_565 . ?
F3 Y2 C7 144.8(2) . . ?
F3 Y2 C7 144.8(2) 11_565 . ?
F4 Y2 Y1 33.54(7) . . ?
F4 Y2 Y1 84.77(8) 2_665 . ?
F4 Y2 F3 100.31(12) . 11_565 ?
F4 Y2 F3 66.98(12) 2_665 11_565 ?
F4 Y2 F3 66.98(12) . . ?
F4 Y2 F3 100.31(12) 2_665 . ?
F4 Y2 F4 64.70(14) . 2_665 ?
F4 Y2 O1 136.81(14) 2_665 3_656 ?
F4 Y2 O1 74.94(13) . 3_656 ?
F4 Y2 O1 74.93(13) 2_665 9_666 ?
F4 Y2 O1 136.80(14) . 9_666 ?
F4 Y2 O5A 77.3(4) . . ?
F4 Y2 O5A 77.3(4) 2_665 . ?
F4 Y2 O6 141.57(12) 2_665 . ?
F4 Y2 O6 141.57(12) . . ?
F4 Y2 O8 131.9(3) 2_665 . ?
F4 Y2 O8 131.9(3) . . ?
F4 Y2 C7 109.7(4) 2_665 . ?
F4 Y2 C7 109.7(4) . . ?
O1 Y2 Y1 68.53(10) 3_656 . ?
O1 Y2 Y1 156.33(10) 9_666 . ?
O1 Y2 O1 135.1(2) 9_666 3_656 ?
O1 Y2 O5A 79.57(18) 9_666 . ?
O1 Y2 O5A 79.57(18) 3_656 . ?
O1 Y2 O8 67.65(10) 3_656 . ?
O1 Y2 O8 67.65(10) 9_666 . ?
O1 Y2 C7 69.42(13) 3_656 . ?
O1 Y2 C7 69.42(13) 9_666 . ?
O5A Y2 Y1 108.0(3) . . ?
O5B Y2 Y1 112.9(4) . . ?
O5B Y2 F3 144.3(3) . . ?
O5B Y2 F4 83.4(6) . . ?
O5B Y2 O6 119.8(7) . . ?
O5B Y2 O8 60.1(6) . . ?
O5B Y2 C7 31.3(5) . . ?
O6 Y2 Y1 109.39(13) . . ?
O6 Y2 F3 78.63(19) . . ?
O6 Y2 F3 78.63(19) . 11_565 ?
O6 Y2 O1 80.84(13) . 3_656 ?
O6 Y2 O1 80.84(13) . 9_666 ?
O6 Y2 O5A 127.1(5) . . ?
O6 Y2 O8 59.7(4) . . ?
O6 Y2 C7 88.5(6) . . ?
O8 Y2 Y1 136.02(3) . . ?
C7 Y2 Y1 130.4(2) . . ?
C7 Y2 O8 28.8(4) . . ?
N2 S1 N2 102.0(12) . 10_557 ?
Y1 F3 Y2 111.72(11) . . ?
Y1 F3 Y2 111.72(11) . 10_556 ?
Y2 F3 Y2 115.27(15) 10_556 . ?
Y1 F4 Y2 112.90(8) . . ?
Y1 F4 Y2 112.90(8) . 2_665 ?
Y2 F4 Y2 114.64(14) . 2_665 ?
C1 O1 Y2 137.6(4) . 9_666 ?
C1 O2 Y1 136.6(3) . . ?
C14 O5A Y2 129.3(19) . . ?
C7 O5B Y2 83(2) . . ?
C7 O8 Y2 68.2(13) . . ?
H1A N1 H1B 120.0 . . ?
C9 N1 H1A 120.0 . . ?
C9 N1 H1B 120.0 . . ?
S1 N2 C13 108.1(10) . . ?
O1 C1 O2 126.2(5) . . ?
O1 C1 C2 118.4(6) . . ?
O2 C1 C2 115.4(5) . . ?
C3 C2 C1 122.0(5) . . ?
C15 C2 C1 121.0(6) . . ?
C15 C2 C3 117.1(5) . . ?
C2 C3 H3 119.3 . . ?
C4 C3 C2 121.4(6) . . ?
C4 C3 H3 119.3 . . ?
C3 C4 H4 118.5 . . ?
C3 C4 C5 122.9(6) . . ?
C5 C4 H4 118.5 . . ?
C4 C5 C8 123.4(6) . . ?
C6 C5 C4 116.1(5) . . ?
C6 C5 C8 120.4(6) . . ?
C5 C6 H6 119.1 . . ?
C5 C6 C15 121.9(6) . . ?
C15 C6 H6 119.1 . . ?
Y2 C7 H7 171.5 . . ?
O5B C7 Y2 66(2) . . ?
O5B C7 H7 105.4 . . ?
O8 C7 Y2 83.1(13) . . ?
O8 C7 O5B 149(3) . . ?
O8 C7 H7 105.4 . . ?
C9 C8 C5 120.1(5) . . ?
C9 C8 C10 119.0(5) . . ?
C10 C8 C5 120.9(5) . . ?
N1 C9 C8 120.0(3) . . ?
N1 C9 C8 120.0(3) . 6_665 ?
C8 C9 C8 120.0(7) 6_665 . ?
C8 C10 H10 119.2 . . ?
C11 C10 C8 121.5(5) . . ?
C11 C10 H10 119.2 . . ?
C10 C11 C10 118.9(7) 6_665 . ?
C10 C11 C12 120.5(3) . . ?
C10 C11 C12 120.5(3) 6_665 . ?
C13 C12 C11 125.7(5) 6_665 . ?
C13 C12 C11 125.7(5) . . ?
C13 C12 C13 108.7(10) . 6_665 ?
N2 C13 C13 143.8(9) . 6_665 ?
C12 C13 N2 117.5(8) . . ?
C12 C13 C13 35.7(5) . 6_665 ?
C12 C13 C13 125.7(5) . 10_557 ?
C13 C13 N2 109.4(6) 10_557 . ?
C13 C13 C13 90.003(1) 10_557 6_665 ?
O5A C14 O5A 141(3) . 2_665 ?
O5A C14 H14 109.3 . . ?
O5A C14 H14 109.3 2_665 . ?
C2 C15 C6 120.6(6) . . ?
C2 C15 H15 119.7 . . ?
C6 C15 H15 119.7 . . ?

loop_
_geom_bond_atom_site_label_1
_geom_bond_atom_site_label_2
_geom_bond_distance
_geom_bond_site_symmetry_2
_geom_bond_publ_flag
Y1 Y2 3.8378(13) . ?
Y1 Y2 3.8378(13) 9_666 ?
Y1 Y2 3.8378(13) 10_556 ?
Y1 Y2 3.8378(13) 2_665 ?
Y1 F3 2.303(4) . ?
Y1 F3 2.303(4) 3_656 ?
Y1 F4 2.302(3) . ?
Y1 F4 2.302(3) 10_556 ?
Y1 O2 2.268(4) . ?
Y1 O2 2.268(4) 10_556 ?
Y1 O2 2.268(4) 3_656 ?
Y1 O2 2.268(4) 12_655 ?
Y2 F3 2.334(2) . ?
Y2 F3 2.334(2) 11_565 ?
Y2 F4 2.303(2) 2_665 ?
Y2 F4 2.303(2) . ?
Y2 O1 2.338(4) 3_656 ?
Y2 O1 2.338(4) 9_666 ?
Y2 O5A 2.36(2) . ?
Y2 O5B 2.23(4) . ?
Y2 O6 2.317(7) . ?
Y2 O8 2.589(14) . ?
Y2 C7 2.42(2) . ?
S1 N2 1.672(16) . ?
S1 N2 1.672(16) 10_557 ?
O1 C1 1.255(7) . ?
O2 C1 1.261(7) . ?
O5A C14 1.197(14) . ?
O5B C7 1.270(17) . ?
O8 C7 1.255(16) . ?
N1 H1A 0.8800 . ?
N1 H1B 0.8800 . ?
N1 C9 1.367(14) . ?
N2 C13 1.701(19) . ?
C1 C2 1.496(7) . ?
C2 C3 1.375(8) . ?
C2 C15 1.364(8) . ?
C3 H3 0.9500 . ?
C3 C4 1.351(7) . ?
C4 H4 0.9500 . ?
C4 C5 1.382(8) . ?
C5 C6 1.346(9) . ?
C5 C8 1.459(7) . ?
C6 H6 0.9500 . ?
C6 C15 1.412(8) . ?
C7 H7 0.9500 . ?
C8 C9 1.419(6) . ?
C8 C10 1.421(7) . ?
C10 H10 0.9500 . ?
C10 C11 1.399(6) . ?
C11 C12 1.463(10) . ?
C12 C13 1.250(8) 6_665 ?
C12 C13 1.250(8) . ?
C13 C13 2.032(17) 6_665 ?
C13 C13 1.468(14) 10_557 ?
C14 H14 0.9500 . ?
C15 H15 0.9500 . ?

loop_
_geom_torsion_atom_site_label_1
_geom_torsion_atom_site_label_2
_geom_torsion_atom_site_label_3
_geom_torsion_atom_site_label_4
_geom_torsion
_geom_torsion_site_symmetry_1
_geom_torsion_site_symmetry_2
_geom_torsion_site_symmetry_3
_geom_torsion_site_symmetry_4
_geom_torsion_publ_flag
Y1 O2 C1 O1 4.3(11) . . . . ?
Y1 O2 C1 C2 -176.5(4) . . . . ?
Y2 O1 C1 O2 -1.3(11) 9_666 . . . ?
Y2 O1 C1 C2 179.4(4) 9_666 . . . ?
Y2 O5A C14 O5A 0.000(4) . . . 2_665 ?
Y2 O5B C7 O8 0.000(3) . . . . ?
Y2 O8 C7 O5B 0.000(5) . . . . ?
S1 N2 C13 C12 -162.6(9) . . . . ?
S1 N2 C13 C13 -10.8(12) . . . 10_557 ?
S1 N2 C13 C13 -129.7(11) . . . 6_665 ?
O1 C1 C2 C3 -3.8(10) . . . . ?
O1 C1 C2 C15 176.4(7) . . . . ?
O2 C1 C2 C3 176.9(6) . . . . ?
O2 C1 C2 C15 -2.9(10) . . . . ?
N2 S1 N2 C13 16.4(19) 10_557 . . . ?
C1 C2 C3 C4 -179.8(7) . . . . ?
C1 C2 C15 C6 179.7(8) . . . . ?
C2 C3 C4 C5 -0.9(12) . . . . ?
C3 C2 C15 C6 -0.1(12) . . . . ?
C3 C4 C5 C6 1.9(12) . . . . ?
C3 C4 C5 C8 178.6(7) . . . . ?
C4 C5 C6 C15 -2.0(12) . . . . ?
C4 C5 C8 C9 135.1(7) . . . . ?
C4 C5 C8 C10 -45.0(11) . . . . ?
C5 C6 C15 C2 1.2(14) . . . . ?
C5 C8 C9 N1 0.0(8) . . . . ?
C5 C8 C9 C8 -180.0(8) . . . 6_665 ?
C5 C8 C10 C11 179.9(6) . . . . ?
C6 C5 C8 C9 -48.3(10) . . . . ?
C6 C5 C8 C10 131.6(8) . . . . ?
C8 C5 C6 C15 -178.8(8) . . . . ?
C8 C10 C11 C10 0.1(5) . . . 6_665 ?
C8 C10 C11 C12 -179.9(5) . . . . ?
C9 C8 C10 C11 -0.2(11) . . . . ?
C10 C8 C9 N1 -179.9(5) . . . . ?
C10 C8 C9 C8 0.1(5) . . . 6_665 ?
C10 C11 C12 C13 -23.7(7) 6_665 . . . ?
C10 C11 C12 C13 156.3(7) 6_665 . . 6_665 ?
C10 C11 C12 C13 156.3(7) . . . . ?
C10 C11 C12 C13 -23.7(7) . . . 6_665 ?
C11 C12 C13 N2 -33.4(11) . . . . ?
C11 C12 C13 C13 179.999(4) . . . 10_557 ?
C11 C12 C13 C13 180.001(4) . . . 6_665 ?
C13 C12 C13 N2 146.6(11) 6_665 . . . ?
C13 C12 C13 C13 -0.003(5) 6_665 . . 10_557 ?
C15 C2 C3 C4 0.0(11) . . . . ?

loop_
_smtbx_masks_void_nr
_smtbx_masks_void_average_x
_smtbx_masks_void_average_y
_smtbx_masks_void_average_z
_smtbx_masks_void_volume
_smtbx_masks_void_count_electrons
_smtbx_masks_void_content
1 -0.117 -0.257 -0.186 11560.8 3232.3 ?
